data_4060945
loop_
_publ_author_name
'Alb\'eniz, Ana C.'
'Espinet, Pablo'
'P\'erez-Mateo, Alberto'
'Nova, Ainara'
'Ujaque, Gregori'

_publ_section_title
;
 Formation of a Vinyliminium Palladium Complex by C--C Coupling in
 Vinylcarbene Palladium Aryl Complexes
;
_journal_coden_ASTM ORGND7
_journal_issue 5
_journal_name_full Organometallics
_journal_page_first 1293
_journal_page_last 1297
_journal_paper_doi 10.1021/om051028s
_journal_volume 25
_journal_year 2006
_chemical_formula_sum 'C37 H32 Br F5 N P Pd'
_chemical_formula_weight 802.92
_space_group_IT_number 15
_symmetry_cell_setting monoclinic
_symmetry_space_group_name_Hall '-C 2yc'
_symmetry_space_group_name_H-M 'C 1 2/c 1'
_cell_angle_alpha 90.00
_cell_angle_beta 114.285(13)
_cell_angle_gamma 90.00
_cell_formula_units_Z 8
_cell_length_a 24.564(19)
_cell_length_b 13.982(10)
_cell_length_c 22.082(17)
_cell_measurement_temperature 298(2)
_cell_volume 6913(9)
_diffrn_ambient_temperature 298(2)
_exptl_crystal_density_diffrn 1.543
_cod_depositor_comments
;
The following automatic conversions were performed:
'_symmetry_cell_setting' value 'Monoclinic' changed to 'monoclinic'
according to '/home/saulius/struct/CIF-dictionaries/cif_core.dic'
dictionary named 'cif_core.dic' version 2.4.1 from 2010-06-29.

Automatic conversion script
Id: cif_fix_enum 1527 2010-12-29 10:47:43Z saulius 
;
_cod_original_sg_symbol_H-M 'C 2/c'
_cod_database_code 4060945

loop_
_symmetry_equiv_pos_as_xyz
'x, y, z'
'-x, y, -z+1/2'
'x+1/2, y+1/2, z'
'-x+1/2, y+1/2, -z+1/2'
'-x, -y, -z'
'x, -y, z-1/2'
'-x+1/2, -y+1/2, -z'
'x+1/2, -y+1/2, z-1/2'

loop_
_atom_site_label
_atom_site_type_symbol
_atom_site_fract_x
_atom_site_fract_y
_atom_site_fract_z
_atom_site_U_iso_or_equiv
_atom_site_adp_type
_atom_site_occupancy
_atom_site_symmetry_multiplicity
_atom_site_calc_flag
_atom_site_refinement_flags
_atom_site_disorder_assembly
_atom_site_disorder_group
Pd1 Pd 0.18749(2) -0.01851(4) 0.05797(2) 0.03966(17) Uani 1 1 d . . .
Br1 Br 0.22763(4) -0.16414(5) 0.12633(4) 0.0621(2) Uani 1 1 d . . .
P1 P 0.20210(8) 0.06784(13) 0.15339(8) 0.0416(4) Uani 1 1 d . . .
C21 C 0.1460(3) 0.0926(5) -0.0027(3) 0.0405(16) Uani 1 1 d . . .
C1 C 0.1834(3) -0.0986(5) -0.0202(3) 0.0418(16) Uani 1 1 d . . .
C2 C 0.2389(3) -0.1091(6) -0.0295(4) 0.0478(19) Uani 1 1 d . . .
C3 C 0.2878(3) -0.0595(5) 0.0065(4) 0.0460(18) Uani 1 1 d . . .
C4 C 0.3467(3) -0.0662(5) 0.0073(3) 0.0457(17) Uani 1 1 d . . .
C5 C 0.3577(3) -0.1151(5) -0.0403(4) 0.0580(19) Uani 1 1 d . . .
H5 H 0.3261 -0.1411 -0.0766 0.070 Uiso 1 1 calc R . .
C6 C 0.4158(4) -0.1258(6) -0.0344(4) 0.070(2) Uani 1 1 d . . .
H6 H 0.4232 -0.1590 -0.0668 0.084 Uiso 1 1 calc R . .
C7 C 0.4612(4) -0.0882(6) 0.0181(5) 0.080(3) Uani 1 1 d . . .
H7 H 0.5002 -0.0983 0.0228 0.096 Uiso 1 1 calc R . .
C8 C 0.4516(4) -0.0357(7) 0.0646(5) 0.089(3) Uani 1 1 d . . .
H8 H 0.4834 -0.0072 0.0993 0.107 Uiso 1 1 calc R . .
C9 C 0.3941(3) -0.0250(6) 0.0595(4) 0.069(2) Uani 1 1 d . . .
H9 H 0.3872 0.0101 0.0914 0.082 Uiso 1 1 calc R . .
N1 N 0.1373(2) -0.1494(4) -0.0571(3) 0.0490(14) Uani 1 1 d . . .
C10 C 0.0822(3) -0.1457(6) -0.0469(4) 0.063(2) Uani 1 1 d . . .
H10A H 0.0887 -0.1060 -0.0085 0.075 Uiso 1 1 calc R . .
H10B H 0.0726 -0.2097 -0.0374 0.075 Uiso 1 1 calc R . .
C11 C 0.0299(4) -0.1066(9) -0.1061(4) 0.117(4) Uani 1 1 d . . .
H11A H 0.0401 -0.0451 -0.1178 0.175 Uiso 1 1 calc R . .
H11B H -0.0040 -0.1002 -0.0952 0.175 Uiso 1 1 calc R . .
H11C H 0.0202 -0.1495 -0.1430 0.175 Uiso 1 1 calc R . .
C12 C 0.1369(4) -0.2244(6) -0.1053(4) 0.070(2) Uani 1 1 d . . .
H12A H 0.1748 -0.2579 -0.0878 0.084 Uiso 1 1 calc R . .
H12B H 0.1057 -0.2705 -0.1108 0.084 Uiso 1 1 calc R . .
C13 C 0.1267(4) -0.1835(7) -0.1701(4) 0.102(3) Uani 1 1 d . . .
H13A H 0.0944 -0.1383 -0.1828 0.154 Uiso 1 1 calc R . .
H13B H 0.1166 -0.2336 -0.2026 0.154 Uiso 1 1 calc R . .
H13C H 0.1623 -0.1517 -0.1673 0.154 Uiso 1 1 calc R . .
C22 C 0.1705(3) 0.1511(5) -0.0342(3) 0.0422(16) Uani 1 1 d . . .
C23 C 0.1412(3) 0.2267(5) -0.0737(3) 0.0534(19) Uani 1 1 d . . .
C24 C 0.0837(4) 0.2435(5) -0.0853(4) 0.063(2) Uani 1 1 d . . .
C25 C 0.0566(3) 0.1889(6) -0.0553(4) 0.061(2) Uani 1 1 d . . .
C26 C 0.0884(3) 0.1138(5) -0.0155(3) 0.0524(18) Uani 1 1 d . . .
F22 F 0.22863(16) 0.1387(3) -0.02458(18) 0.0606(11) Uani 1 1 d . . .
F23 F 0.1687(2) 0.2811(3) -0.1024(2) 0.0845(14) Uani 1 1 d . . .
F24 F 0.0537(2) 0.3151(3) -0.1256(2) 0.0973(16) Uani 1 1 d . . .
F25 F -0.00001(19) 0.2056(4) -0.0650(3) 0.0970(16) Uani 1 1 d . . .
F26 F 0.05832(17) 0.0626(3) 0.0133(2) 0.0730(12) Uani 1 1 d . . .
C31 C 0.1712(3) 0.0064(4) 0.2047(3) 0.0417(16) Uani 1 1 d . . .
C32 C 0.2036(3) -0.0097(6) 0.2714(3) 0.064(2) Uani 1 1 d . . .
H32 H 0.2430 0.0109 0.2922 0.077 Uiso 1 1 calc R . .
C33 C 0.1771(4) -0.0570(7) 0.3072(4) 0.082(3) Uani 1 1 d . . .
H33 H 0.1991 -0.0696 0.3521 0.098 Uiso 1 1 calc R . .
C34 C 0.1185(5) -0.0856(6) 0.2769(5) 0.082(3) Uani 1 1 d . . .
H34 H 0.1005 -0.1152 0.3017 0.099 Uiso 1 1 calc R . .
C35 C 0.0871(4) -0.0707(6) 0.2113(4) 0.074(2) Uani 1 1 d . . .
H35 H 0.0475 -0.0908 0.1906 0.089 Uiso 1 1 calc R . .
C36 C 0.1136(3) -0.0258(6) 0.1747(4) 0.063(2) Uani 1 1 d . . .
H36 H 0.0922 -0.0172 0.1292 0.075 Uiso 1 1 calc R . .
C41 C 0.1704(3) 0.1882(5) 0.1426(3) 0.0423(16) Uani 1 1 d . . .
C42 C 0.1909(3) 0.2555(5) 0.1106(3) 0.0518(18) Uani 1 1 d . . .
H42 H 0.2195 0.2383 0.0950 0.062 Uiso 1 1 calc R . .
C43 C 0.1695(4) 0.3465(6) 0.1019(4) 0.064(2) Uani 1 1 d . . .
H43 H 0.1839 0.3912 0.0808 0.077 Uiso 1 1 calc R . .
C44 C 0.1277(4) 0.3728(6) 0.1234(4) 0.083(3) Uani 1 1 d . . .
H44 H 0.1133 0.4352 0.1171 0.100 Uiso 1 1 calc R . .
C45 C 0.1066(4) 0.3075(7) 0.1546(5) 0.089(3) Uani 1 1 d . . .
H45 H 0.0776 0.3255 0.1692 0.106 Uiso 1 1 calc R . .
C46 C 0.1282(3) 0.2152(5) 0.1647(4) 0.064(2) Uani 1 1 d . . .
H46 H 0.1141 0.1714 0.1865 0.077 Uiso 1 1 calc R . .
C51 C 0.2804(3) 0.0911(5) 0.2066(3) 0.0473(17) Uani 1 1 d . . .
C52 C 0.2968(3) 0.1658(5) 0.2507(3) 0.065(2) Uani 1 1 d . . .
H52 H 0.2676 0.2040 0.2550 0.078 Uiso 1 1 calc R . .
C53 C 0.3558(4) 0.1846(6) 0.2885(4) 0.083(3) Uani 1 1 d . . .
H53 H 0.3664 0.2354 0.3183 0.099 Uiso 1 1 calc R . .
C54 C 0.3994(4) 0.1294(8) 0.2828(4) 0.085(3) Uani 1 1 d . . .
H54 H 0.4394 0.1429 0.3086 0.102 Uiso 1 1 calc R . .
C55 C 0.3843(4) 0.0549(7) 0.2397(4) 0.084(3) Uani 1 1 d . . .
H55 H 0.4138 0.0169 0.2358 0.101 Uiso 1 1 calc R . .
C56 C 0.3242(3) 0.0358(6) 0.2011(3) 0.063(2) Uani 1 1 d . . .
H56 H 0.3137 -0.0150 0.1713 0.075 Uiso 1 1 calc R . .
H2 H 0.239(2) -0.145(4) -0.059(3) 0.029(18) Uiso 1 1 d . . .
H3 H 0.286(2) -0.020(4) 0.034(2) 0.013(14) Uiso 1 1 d . . .

loop_
_atom_site_aniso_label
_atom_site_aniso_U_11
_atom_site_aniso_U_22
_atom_site_aniso_U_33
_atom_site_aniso_U_23
_atom_site_aniso_U_13
_atom_site_aniso_U_12
Pd1 0.0399(3) 0.0366(3) 0.0471(3) -0.0017(3) 0.0225(2) 0.0028(3)
Br1 0.0836(6) 0.0419(4) 0.0688(5) 0.0078(4) 0.0394(4) 0.0110(4)
P1 0.0436(10) 0.0381(10) 0.0473(10) 0.0008(8) 0.0231(9) 0.0043(8)
C21 0.031(4) 0.048(4) 0.046(4) -0.010(3) 0.019(3) 0.009(3)
C1 0.039(4) 0.038(4) 0.047(4) 0.005(3) 0.016(3) 0.006(3)
C2 0.057(5) 0.047(5) 0.043(4) -0.004(4) 0.024(4) 0.012(4)
C3 0.058(5) 0.037(4) 0.051(4) -0.008(4) 0.031(4) 0.003(4)
C4 0.042(4) 0.041(4) 0.062(5) 0.006(4) 0.028(4) 0.006(3)
C5 0.054(5) 0.055(5) 0.071(5) -0.004(4) 0.033(4) 0.008(4)
C6 0.059(5) 0.070(6) 0.097(6) -0.008(5) 0.048(5) 0.000(5)
C7 0.052(5) 0.075(6) 0.122(8) 0.009(6) 0.045(6) -0.001(5)
C8 0.056(6) 0.103(8) 0.113(8) -0.015(6) 0.039(5) -0.015(5)
C9 0.058(5) 0.067(5) 0.083(6) -0.009(5) 0.031(5) -0.013(5)
N1 0.040(3) 0.053(4) 0.055(4) -0.010(3) 0.021(3) 0.000(3)
C10 0.048(5) 0.064(5) 0.078(5) -0.017(4) 0.026(4) -0.011(4)
C11 0.063(6) 0.168(11) 0.100(7) -0.016(7) 0.014(6) 0.027(7)
C12 0.065(5) 0.071(6) 0.077(6) -0.012(5) 0.032(5) -0.007(4)
C13 0.109(8) 0.123(9) 0.070(6) 0.001(6) 0.032(6) 0.014(7)
C22 0.040(4) 0.042(4) 0.048(4) -0.003(3) 0.021(3) 0.006(3)
C23 0.062(5) 0.039(5) 0.059(5) 0.005(4) 0.026(4) -0.002(4)
C24 0.063(6) 0.048(5) 0.061(5) 0.009(4) 0.010(4) 0.021(4)
C25 0.036(5) 0.068(6) 0.073(5) -0.010(5) 0.015(4) 0.014(4)
C26 0.052(5) 0.051(5) 0.060(4) -0.006(4) 0.028(4) -0.002(4)
F22 0.051(3) 0.064(3) 0.076(3) 0.011(2) 0.035(2) 0.009(2)
F23 0.092(3) 0.072(3) 0.090(3) 0.032(3) 0.038(3) 0.009(3)
F24 0.076(3) 0.074(3) 0.113(4) 0.028(3) 0.010(3) 0.027(3)
F25 0.049(3) 0.097(4) 0.136(4) 0.003(3) 0.029(3) 0.031(3)
F26 0.054(3) 0.081(3) 0.099(3) 0.007(3) 0.046(3) 0.012(2)
C31 0.052(4) 0.034(4) 0.047(4) 0.001(3) 0.029(3) 0.008(3)
C32 0.060(5) 0.073(6) 0.059(5) 0.013(4) 0.024(4) -0.003(4)
C33 0.096(7) 0.097(7) 0.061(5) 0.026(5) 0.039(5) 0.006(6)
C34 0.104(8) 0.070(6) 0.099(7) 0.036(5) 0.068(6) 0.013(6)
C35 0.071(6) 0.077(6) 0.086(6) 0.017(5) 0.044(5) -0.009(5)
C36 0.065(5) 0.073(5) 0.053(4) 0.005(4) 0.027(4) -0.004(5)
C41 0.046(4) 0.038(4) 0.037(4) -0.002(3) 0.012(3) 0.002(3)
C42 0.060(5) 0.041(5) 0.061(5) -0.007(4) 0.032(4) 0.003(4)
C43 0.070(6) 0.051(5) 0.065(5) 0.001(4) 0.021(4) -0.007(4)
C44 0.083(7) 0.052(6) 0.103(7) 0.013(5) 0.027(6) 0.019(5)
C45 0.094(7) 0.075(7) 0.118(8) 0.011(6) 0.065(6) 0.035(6)
C46 0.069(5) 0.054(5) 0.088(6) 0.011(4) 0.052(5) 0.020(4)
C51 0.052(4) 0.044(4) 0.049(4) 0.006(4) 0.024(4) 0.006(4)
C52 0.059(5) 0.060(5) 0.060(5) -0.008(4) 0.008(4) 0.002(4)
C53 0.073(6) 0.074(6) 0.071(6) -0.009(5) -0.001(5) -0.023(5)
C54 0.043(5) 0.103(8) 0.085(7) 0.012(6) 0.003(5) -0.014(5)
C55 0.055(6) 0.108(8) 0.083(6) -0.004(6) 0.022(5) 0.012(5)
C56 0.052(5) 0.066(6) 0.065(5) -0.010(4) 0.018(4) 0.003(4)

loop_
_geom_bond_atom_site_label_1
_geom_bond_atom_site_label_2
_geom_bond_distance
_geom_bond_site_symmetry_2
_geom_bond_publ_flag
Pd1 C1 2.025(6) . ?
Pd1 C21 2.031(6) . ?
Pd1 P1 2.324(2) . ?
Pd1 Br1 2.4844(16) . ?
P1 C31 1.818(6) . ?
P1 C51 1.824(7) . ?
P1 C41 1.828(7) . ?
C21 C26 1.356(9) . ?
C21 C22 1.365(8) . ?
C1 N1 1.300(8) . ?
C1 C2 1.467(9) . ?
C2 C3 1.330(10) . ?
C3 C4 1.443(9) . ?
C4 C5 1.371(9) . ?
C4 C9 1.382(9) . ?
C5 C6 1.386(9) . ?
C6 C7 1.343(10) . ?
C7 C8 1.360(11) . ?
C8 C9 1.378(11) . ?
N1 C10 1.461(8) . ?
N1 C12 1.491(9) . ?
C10 C11 1.510(10) . ?
C12 C13 1.463(10) . ?
C22 F22 1.365(7) . ?
C22 C23 1.371(9) . ?
C23 F23 1.337(8) . ?
C23 C24 1.349(10) . ?
C24 F24 1.342(8) . ?
C24 C25 1.353(10) . ?
C25 F25 1.337(8) . ?
C25 C26 1.385(10) . ?
C26 F26 1.361(8) . ?
C31 C36 1.368(9) . ?
C31 C32 1.373(8) . ?
C32 C33 1.383(10) . ?
C33 C34 1.374(11) . ?
C34 C35 1.349(10) . ?
C35 C36 1.380(10) . ?
C41 C46 1.369(9) . ?
C41 C42 1.390(9) . ?
C42 C43 1.360(10) . ?
C43 C44 1.349(11) . ?
C44 C45 1.367(11) . ?
C45 C46 1.377(10) . ?
C51 C56 1.369(9) . ?
C51 C52 1.371(9) . ?
C52 C53 1.368(10) . ?
C53 C54 1.367(12) . ?
C54 C55 1.357(12) . ?
C55 C56 1.395(10) . ?
